data_4303276
loop_
_publ_author_name
'Hung Huy Nguyen'
'Jesudas J. Jegathesh'
'Pedro I. da S. Maia'
'Victor M. Deflon'
'Ronald Gust'
'Silke Bergemann'
'Ulrich Abram'

_publ_contact_author
;
      Ulrich Abram
      Free University of Berlin     
      Institute of Chemistry             
      Fabeckstrasse 34-36                     
      D-14195 Berlin         
      Germany                          
;
_publ_contact_author_email abram@chemie.fu-berlin.de
_publ_contact_author_fax '0049 (0)30 838 52676'
_publ_contact_author_phone '0049 (0)30 838 54002'
_publ_section_title
;
Synthesis, Structural Characterization, and Biological Evaluation of
Oxorhenium(V) Complexes with a Novel Type of Thiosemicarbazones Derived
from N-[N',N'-Dialkylamino(thiocarbonyl)]benzimidoyl Chlorides
;
_journal_name_full 'Inorganic Chemistry'
_journal_page_first 9356
_journal_page_last 9364
_journal_paper_doi 10.1021/ic901160v
_journal_volume 48
_journal_year 2009
_chemical_formula_moiety 'C37 H42 N6 P Re S2'
_chemical_formula_sum 'C37 H42 N6 P Re S2'
_chemical_formula_weight 852.06
_chemical_name_common '[ReNPPh3(PhC(NNCSNC6H12)NCSNEt2)]'
_chemical_name_systematic
;
N-(N',N'-Diethylaminothiocarbonyl)-N''-(N-1-Hexamethyleneimine
carbothioamide)benzamidinato(triphenylphosphine)nitridorhenium(V)
;
_space_group_IT_number 15
_symmetry_cell_setting monoclinic
_symmetry_space_group_name_Hall '-C 2yc'
_symmetry_space_group_name_H-M 'C 1 2/c 1'
_atom_sites_solution_hydrogens geom
_atom_sites_solution_primary heavy
_atom_sites_solution_secondary difmap
_audit_creation_method SHELXL-97
_cell_angle_alpha 90.00
_cell_angle_beta 107.04(1)
_cell_angle_gamma 90.00
_cell_formula_units_Z 8
_cell_length_a 14.763(1)
_cell_length_b 25.552(1)
_cell_length_c 20.082(1)
_cell_measurement_reflns_used 29657
_cell_measurement_temperature 200(2)
_cell_measurement_theta_max 29.64
_cell_measurement_theta_min 2.18
_cell_volume 7242.9(8)
_computing_cell_refinement 'STOE X-AREA'
_computing_data_collection 'STOE X-AREA'
_computing_data_reduction 'STOE X-RED'
_computing_molecular_graphics Ortep
_computing_publication_material WinGX
_computing_structure_refinement 'SHELXL-97 (Sheldrick, 1997)'
_computing_structure_solution 'SHELXS-97 (Sheldrick, 1997)'
_diffrn_ambient_temperature 200(2)
_diffrn_detector_area_resol_mean 6.67
_diffrn_measured_fraction_theta_full 0.987
_diffrn_measured_fraction_theta_max 0.987
_diffrn_measurement_device_type STOE
_diffrn_measurement_method 'rotation method'
_diffrn_radiation_monochromator graphite
_diffrn_radiation_source 'fine-focus sealed tube'
_diffrn_radiation_type MoK\a
_diffrn_radiation_wavelength 0.71073
_diffrn_reflns_av_R_equivalents 0.0894
_diffrn_reflns_av_sigmaI/netI 0.0614
_diffrn_reflns_limit_h_max 20
_diffrn_reflns_limit_h_min -20
_diffrn_reflns_limit_k_max 35
_diffrn_reflns_limit_k_min -35
_diffrn_reflns_limit_l_max 25
_diffrn_reflns_limit_l_min -27
_diffrn_reflns_number 40089
_diffrn_reflns_theta_full 29.29
_diffrn_reflns_theta_max 29.29
_diffrn_reflns_theta_min 1.65
_diffrn_standards_decay_% 0.5
_exptl_absorpt_coefficient_mu 3.550
_exptl_absorpt_correction_T_max 0.8647
_exptl_absorpt_correction_T_min 0.4833
_exptl_absorpt_correction_type integration
_exptl_absorpt_process_details 'STOE X-RED'
_exptl_crystal_colour orange
_exptl_crystal_density_diffrn 1.563
_exptl_crystal_density_method 'not measured'
_exptl_crystal_description plate
_exptl_crystal_F_000 3424
_exptl_crystal_size_max 0.320
_exptl_crystal_size_mid 0.163
_exptl_crystal_size_min 0.040
_refine_diff_density_max 1.849
_refine_diff_density_min -3.059
_refine_diff_density_rms 0.272
_refine_ls_extinction_coef 0.00163(7)
_refine_ls_extinction_expression Fc^*^=kFc[1+0.001xFc^2^\l^3^/sin(2\q)]^-1/4^
_refine_ls_extinction_method SHELXL
_refine_ls_goodness_of_fit_ref 1.008
_refine_ls_hydrogen_treatment constr
_refine_ls_matrix_type full
_refine_ls_number_parameters 425
_refine_ls_number_reflns 9792
_refine_ls_number_restraints 0
_refine_ls_restrained_S_all 1.008
_refine_ls_R_factor_all 0.0687
_refine_ls_R_factor_gt 0.0456
_refine_ls_shift/su_max 0.003
_refine_ls_shift/su_mean 0.000
_refine_ls_structure_factor_coef Fsqd
_refine_ls_weighting_details 'calc w=1/[\s^2^(Fo^2^)+(0.0687P)^2^+0.0000P] where P=(Fo^2^+2Fc^2^)/3'
_refine_ls_weighting_scheme calc
_refine_ls_wR_factor_gt 0.1004
_refine_ls_wR_factor_ref 0.1179
_reflns_number_gt 7252
_reflns_number_total 9792
_reflns_threshold_expression >2sigma(I)
_cod_data_source_file ic901160v_si_001_1.cif
_cod_data_source_block pirenl4
_cod_original_cell_volume 7243.1(7)
_cod_database_code 4303276

loop_
_symmetry_equiv_pos_as_xyz
'x, y, z'
'-x, y, -z+1/2'
'x+1/2, y+1/2, z'
'-x+1/2, y+1/2, -z+1/2'
'-x, -y, -z'
'x, -y, z-1/2'
'-x+1/2, -y+1/2, -z'
'x+1/2, -y+1/2, z-1/2'

loop_
_atom_site_label
_atom_site_type_symbol
_atom_site_fract_x
_atom_site_fract_y
_atom_site_fract_z
_atom_site_U_iso_or_equiv
_atom_site_adp_type
_atom_site_occupancy
_atom_site_symmetry_multiplicity
_atom_site_calc_flag
_atom_site_refinement_flags
_atom_site_disorder_assembly
_atom_site_disorder_group
Re Re 0.293063(13) 0.567799(8) 0.828876(10) 0.02900(8) Uani 1 1 d . . .
N10 N 0.2799(3) 0.56507(19) 0.9080(3) 0.0406(10) Uani 1 1 d . . .
S1 S 0.14297(10) 0.57152(6) 0.74738(8) 0.0409(3) Uani 1 1 d . . .
C2 C 0.1157(4) 0.6377(2) 0.7293(3) 0.0416(12) Uani 1 1 d . . .
N3 N 0.1578(4) 0.6777(2) 0.7672(3) 0.0458(12) Uani 1 1 d . . .
C4 C 0.2468(4) 0.6808(2) 0.8068(3) 0.0414(12) Uani 1 1 d . . .
N5 N 0.3143(3) 0.64611(17) 0.8090(3) 0.0357(9) Uani 1 1 d . . .
N7 N 0.4074(4) 0.66866(19) 0.8258(3) 0.0439(11) Uani 1 1 d . . .
C8 C 0.4742(4) 0.6345(2) 0.8342(3) 0.0376(11) Uani 1 1 d . . .
S9 S 0.45384(9) 0.56597(5) 0.83723(7) 0.0331(2) Uani 1 1 d . . .
C31 C 0.2698(5) 0.7297(2) 0.8501(4) 0.0479(14) Uani 1 1 d . . .
C32 C 0.2268(5) 0.7775(3) 0.8246(4) 0.0538(16) Uani 1 1 d . . .
H32 H 0.1876 0.7800 0.7791 0.065 Uiso 1 1 calc R . .
C33 C 0.2429(6) 0.8208(3) 0.8675(5) 0.067(2) Uani 1 1 d . . .
H33 H 0.2159 0.8527 0.8501 0.080 Uiso 1 1 calc R . .
C34 C 0.2980(7) 0.8174(3) 0.9352(5) 0.078(3) Uani 1 1 d . . .
H34 H 0.3066 0.8467 0.9639 0.094 Uiso 1 1 calc R . .
C35 C 0.3404(8) 0.7712(4) 0.9605(5) 0.090(3) Uani 1 1 d . . .
H35 H 0.3787 0.7689 1.0063 0.108 Uiso 1 1 calc R . .
C36 C 0.3262(7) 0.7272(3) 0.9175(4) 0.069(2) Uani 1 1 d . . .
H36 H 0.3555 0.6958 0.9349 0.083 Uiso 1 1 calc R . .
N6 N 0.0409(3) 0.6492(2) 0.6742(3) 0.0447(12) Uani 1 1 d . . .
C41 C 0.0188(5) 0.7041(3) 0.6549(4) 0.0571(18) Uani 1 1 d . . .
H41A H 0.0263 0.7246 0.6968 0.069 Uiso 1 1 calc R . .
H41B H -0.0468 0.7067 0.6269 0.069 Uiso 1 1 calc R . .
C42 C 0.0804(6) 0.7265(3) 0.6150(5) 0.071(2) Uani 1 1 d . . .
H42A H 0.0628 0.7622 0.6032 0.106 Uiso 1 1 calc R . .
H42B H 0.0727 0.7066 0.5731 0.106 Uiso 1 1 calc R . .
H42C H 0.1454 0.7250 0.6430 0.106 Uiso 1 1 calc R . .
C43 C -0.0160(4) 0.6085(3) 0.6310(4) 0.0586(18) Uani 1 1 d . . .
H43A H -0.0801 0.6214 0.6115 0.070 Uiso 1 1 calc R . .
H43B H -0.0187 0.5786 0.6601 0.070 Uiso 1 1 calc R . .
C44 C 0.0217(7) 0.5903(4) 0.5712(5) 0.083(3) Uani 1 1 d . . .
H44A H -0.0193 0.5638 0.5447 0.125 Uiso 1 1 calc R . .
H44B H 0.0844 0.5763 0.5900 0.125 Uiso 1 1 calc R . .
H44C H 0.0236 0.6195 0.5416 0.125 Uiso 1 1 calc R . .
N51 N 0.5649(3) 0.65078(19) 0.8421(3) 0.0455(12) Uani 1 1 d . . .
C52 C 0.5861(5) 0.7067(3) 0.8463(5) 0.0625(19) Uani 1 1 d . . .
H52A H 0.5342 0.7250 0.8139 0.075 Uiso 1 1 calc R . .
H52B H 0.6425 0.7125 0.8319 0.075 Uiso 1 1 calc R . .
C53 C 0.6019(7) 0.7300(3) 0.9187(6) 0.079(3) Uani 1 1 d . . .
H53A H 0.6434 0.7600 0.9231 0.095 Uiso 1 1 calc R . .
H53B H 0.5415 0.7427 0.9221 0.095 Uiso 1 1 calc R . .
C54 C 0.6432(7) 0.6943(3) 0.9788(5) 0.077(3) Uani 1 1 d . . .
H54A H 0.6655 0.7157 1.0203 0.093 Uiso 1 1 calc R . .
H54B H 0.5924 0.6725 0.9849 0.093 Uiso 1 1 calc R . .
C55 C 0.7226(7) 0.6591(4) 0.9754(5) 0.078(2) Uani 1 1 d . . .
H55A H 0.7594 0.6504 1.0226 0.094 Uiso 1 1 calc R . .
H55B H 0.7636 0.6784 0.9543 0.094 Uiso 1 1 calc R . .
C56 C 0.6935(5) 0.6081(3) 0.9349(4) 0.0548(16) Uani 1 1 d . . .
H56A H 0.7494 0.5865 0.9408 0.066 Uiso 1 1 calc R . .
H56B H 0.6505 0.5892 0.9547 0.066 Uiso 1 1 calc R . .
C57 C 0.6463(4) 0.6158(2) 0.8581(3) 0.0421(13) Uani 1 1 d . . .
H57A H 0.6926 0.6296 0.8370 0.050 Uiso 1 1 calc R . .
H57B H 0.6259 0.5820 0.8370 0.050 Uiso 1 1 calc R . .
P P 0.28778(9) 0.47551(5) 0.80680(7) 0.0295(3) Uani 1 1 d . . .
C61 C 0.1927(4) 0.4385(2) 0.8260(3) 0.0386(12) Uani 1 1 d . . .
C62 C 0.1775(5) 0.3864(3) 0.8052(4) 0.0520(16) Uani 1 1 d . . .
H62 H 0.2140 0.3709 0.7799 0.062 Uiso 1 1 calc R . .
C63 C 0.1078(6) 0.3575(3) 0.8225(5) 0.068(2) Uani 1 1 d . . .
H63 H 0.0952 0.3233 0.8067 0.081 Uiso 1 1 calc R . .
C64 C 0.0570(5) 0.3799(4) 0.8633(5) 0.076(3) Uani 1 1 d . . .
H64 H 0.0115 0.3604 0.8760 0.091 Uiso 1 1 calc R . .
C65 C 0.0737(5) 0.4306(4) 0.8848(5) 0.074(3) Uani 1 1 d . . .
H65 H 0.0400 0.4454 0.9125 0.089 Uiso 1 1 calc R . .
C66 C 0.1405(4) 0.4601(3) 0.8657(4) 0.0503(15) Uani 1 1 d . . .
H66 H 0.1503 0.4948 0.8798 0.060 Uiso 1 1 calc R . .
C71 C 0.2726(3) 0.46608(19) 0.7145(3) 0.0309(10) Uani 1 1 d . . .
C72 C 0.1838(4) 0.4565(3) 0.6682(3) 0.0414(12) Uani 1 1 d . . .
H72 H 0.1320 0.4508 0.6847 0.050 Uiso 1 1 calc R . .
C73 C 0.1726(5) 0.4557(3) 0.5975(3) 0.0505(15) Uani 1 1 d . . .
H73 H 0.1129 0.4495 0.5667 0.061 Uiso 1 1 calc R . .
C74 C 0.2486(5) 0.4638(3) 0.5716(3) 0.0470(14) Uani 1 1 d . . .
H74 H 0.2406 0.4623 0.5239 0.056 Uiso 1 1 calc R . .
C75 C 0.3363(5) 0.4740(2) 0.6173(3) 0.0425(13) Uani 1 1 d . . .
H75 H 0.3876 0.4800 0.6003 0.051 Uiso 1 1 calc R . .
C76 C 0.3490(4) 0.4755(2) 0.6883(3) 0.0350(11) Uani 1 1 d . . .
H76 H 0.4085 0.4827 0.7187 0.042 Uiso 1 1 calc R . .
C81 C 0.3900(3) 0.4368(2) 0.8522(3) 0.0317(10) Uani 1 1 d . . .
C82 C 0.4256(4) 0.3960(2) 0.8212(3) 0.0421(12) Uani 1 1 d . . .
H82 H 0.3991 0.3892 0.7740 0.050 Uiso 1 1 calc R . .
C83 C 0.5001(5) 0.3656(3) 0.8601(4) 0.0507(15) Uani 1 1 d . . .
H83 H 0.5237 0.3388 0.8387 0.061 Uiso 1 1 calc R . .
C84 C 0.5393(4) 0.3749(3) 0.9302(4) 0.0539(17) Uani 1 1 d . . .
H84 H 0.5894 0.3545 0.9561 0.065 Uiso 1 1 calc R . .
C85 C 0.5042(4) 0.4146(3) 0.9616(3) 0.0482(14) Uani 1 1 d . . .
H85 H 0.5299 0.4204 1.0092 0.058 Uiso 1 1 calc R . .
C86 C 0.4311(4) 0.4460(2) 0.9237(3) 0.0395(12) Uani 1 1 d . . .
H86 H 0.4092 0.4733 0.9454 0.047 Uiso 1 1 calc R . .

loop_
_atom_site_aniso_label
_atom_site_aniso_U_11
_atom_site_aniso_U_22
_atom_site_aniso_U_33
_atom_site_aniso_U_23
_atom_site_aniso_U_13
_atom_site_aniso_U_12
Re 0.02745(10) 0.03589(11) 0.02334(11) -0.00035(9) 0.00694(7) 0.00076(8)
N10 0.038(2) 0.049(3) 0.035(3) -0.002(2) 0.012(2) 0.001(2)
S1 0.0332(6) 0.0478(7) 0.0363(7) -0.0002(6) 0.0019(5) 0.0016(6)
C2 0.039(3) 0.053(3) 0.035(3) 0.003(3) 0.015(2) 0.006(2)
N3 0.047(3) 0.051(3) 0.037(3) 0.004(2) 0.009(2) 0.009(2)
C4 0.048(3) 0.046(3) 0.031(3) 0.003(2) 0.014(3) 0.009(2)
N5 0.038(2) 0.034(2) 0.035(3) 0.0015(18) 0.010(2) 0.0031(17)
N7 0.045(3) 0.036(2) 0.052(3) -0.001(2) 0.017(2) 0.000(2)
C8 0.041(3) 0.035(3) 0.038(3) -0.004(2) 0.014(2) -0.003(2)
S9 0.0296(5) 0.0329(6) 0.0373(7) -0.0027(5) 0.0106(5) -0.0011(5)
C31 0.060(4) 0.037(3) 0.045(4) 0.003(3) 0.012(3) 0.011(3)
C32 0.058(4) 0.048(3) 0.051(4) 0.006(3) 0.009(3) 0.015(3)
C33 0.067(5) 0.042(3) 0.087(6) -0.002(4) 0.015(4) 0.015(3)
C34 0.089(6) 0.064(5) 0.073(6) -0.028(4) 0.010(5) 0.012(4)
C35 0.125(8) 0.072(6) 0.052(5) -0.014(4) -0.005(5) 0.027(5)
C36 0.094(6) 0.058(4) 0.046(4) -0.005(3) 0.005(4) 0.022(4)
N6 0.035(2) 0.060(3) 0.037(3) 0.008(2) 0.007(2) 0.011(2)
C41 0.051(3) 0.073(4) 0.050(4) 0.021(4) 0.019(3) 0.028(3)
C42 0.076(5) 0.077(5) 0.068(6) 0.025(4) 0.034(4) 0.020(4)
C43 0.033(3) 0.086(5) 0.046(4) 0.013(4) -0.005(3) -0.001(3)
C44 0.093(7) 0.102(7) 0.047(5) -0.009(5) 0.010(5) -0.016(6)
N51 0.037(2) 0.039(2) 0.060(4) -0.004(2) 0.014(2) -0.0097(19)
C52 0.060(4) 0.046(3) 0.079(6) 0.003(4) 0.017(4) -0.017(3)
C53 0.092(6) 0.045(4) 0.097(8) -0.014(4) 0.023(6) -0.009(4)
C54 0.107(7) 0.064(5) 0.073(6) -0.019(4) 0.044(5) -0.012(5)
C55 0.081(6) 0.083(6) 0.058(5) -0.023(5) 0.002(4) -0.014(5)
C56 0.051(4) 0.052(4) 0.056(4) -0.007(3) 0.009(3) 0.000(3)
C57 0.034(3) 0.049(3) 0.049(4) -0.011(3) 0.021(3) -0.007(2)
P 0.0270(5) 0.0355(6) 0.0257(6) 0.0005(5) 0.0074(5) -0.0034(5)
C61 0.032(2) 0.052(3) 0.031(3) 0.005(2) 0.008(2) -0.009(2)
C62 0.052(4) 0.053(4) 0.053(4) 0.007(3) 0.017(3) -0.015(3)
C63 0.060(4) 0.063(4) 0.070(5) 0.018(4) 0.003(4) -0.026(4)
C64 0.043(4) 0.108(7) 0.076(6) 0.037(5) 0.015(4) -0.020(4)
C65 0.043(4) 0.097(6) 0.092(7) 0.022(5) 0.035(4) -0.010(4)
C66 0.036(3) 0.064(4) 0.055(4) 0.006(3) 0.021(3) -0.003(3)
C71 0.030(2) 0.033(2) 0.031(3) -0.0004(19) 0.011(2) -0.0010(18)
C72 0.034(3) 0.059(3) 0.031(3) -0.002(3) 0.009(2) -0.007(2)
C73 0.043(3) 0.071(4) 0.033(3) -0.007(3) 0.005(3) -0.010(3)
C74 0.061(4) 0.054(3) 0.027(3) -0.001(3) 0.016(3) 0.001(3)
C75 0.051(3) 0.043(3) 0.040(3) -0.004(2) 0.024(3) -0.003(2)
C76 0.034(2) 0.038(3) 0.036(3) 0.000(2) 0.014(2) -0.003(2)
C81 0.029(2) 0.035(2) 0.029(2) 0.004(2) 0.0065(19) -0.0026(19)
C82 0.043(3) 0.037(3) 0.042(3) 0.002(2) 0.005(3) 0.003(2)
C83 0.048(3) 0.043(3) 0.060(4) 0.008(3) 0.015(3) 0.008(3)
C84 0.038(3) 0.061(4) 0.058(4) 0.021(3) 0.006(3) 0.004(3)
C85 0.039(3) 0.067(4) 0.033(3) 0.013(3) 0.001(2) -0.005(3)
C86 0.038(3) 0.049(3) 0.031(3) 0.001(2) 0.009(2) -0.006(2)

loop_
_atom_type_symbol
_atom_type_description
_atom_type_scat_dispersion_real
_atom_type_scat_dispersion_imag
_atom_type_scat_source
C C 0.0033 0.0016 'International Tables Vol C Tables 4.2.6.8 and 6.1.1.4'
H H 0.0000 0.0000 'International Tables Vol C Tables 4.2.6.8 and 6.1.1.4'
N N 0.0061 0.0033 'International Tables Vol C Tables 4.2.6.8 and 6.1.1.4'
P P 0.1023 0.0942 'International Tables Vol C Tables 4.2.6.8 and 6.1.1.4'
Re Re -1.0185 7.2310 'International Tables Vol C Tables 4.2.6.8 and 6.1.1.4'
S S 0.1246 0.1234 'International Tables Vol C Tables 4.2.6.8 and 6.1.1.4'

loop_
_geom_angle_atom_site_label_1
_geom_angle_atom_site_label_2
_geom_angle_atom_site_label_3
_geom_angle
_geom_angle_site_symmetry_1
_geom_angle_site_symmetry_3
_geom_angle_publ_flag
N10 Re N5 106.9(2) . . ?
N10 Re S9 109.48(17) . . ?
N5 Re S9 79.96(13) . . ?
N10 Re S1 108.60(18) . . ?
N5 Re S1 89.55(13) . . ?
S9 Re S1 141.92(5) . . ?
N10 Re P 97.43(18) . . ?
N5 Re P 155.36(14) . . ?
S9 Re P 88.33(4) . . ?
S1 Re P 86.43(5) . . ?
C2 S1 Re 107.3(2) . . ?
N3 C2 N6 116.1(6) . . ?
N3 C2 S1 126.1(5) . . ?
N6 C2 S1 117.6(5) . . ?
C2 N3 C4 127.7(5) . . ?
N3 C4 N5 125.7(6) . . ?
N3 C4 C31 114.5(5) . . ?
N5 C4 C31 119.8(6) . . ?
C4 N5 N7 113.4(5) . . ?
C4 N5 Re 119.7(4) . . ?
N7 N5 Re 121.9(3) . . ?
C8 N7 N5 113.6(5) . . ?
N7 C8 N51 119.5(5) . . ?
N7 C8 S9 122.7(4) . . ?
N51 C8 S9 117.7(4) . . ?
C8 S9 Re 98.99(19) . . ?
C36 C31 C32 118.8(6) . . ?
C36 C31 C4 120.2(6) . . ?
C32 C31 C4 120.7(6) . . ?
C33 C32 C31 119.5(7) . . ?
C34 C33 C32 121.0(7) . . ?
C35 C34 C33 120.0(8) . . ?
C34 C35 C36 119.8(9) . . ?
C31 C36 C35 120.8(7) . . ?
C2 N6 C43 121.7(5) . . ?
C2 N6 C41 119.4(6) . . ?
C43 N6 C41 118.8(6) . . ?
N6 C41 C42 112.8(6) . . ?
N6 C43 C44 113.9(6) . . ?
C8 N51 C57 123.7(5) . . ?
C8 N51 C52 119.4(5) . . ?
C57 N51 C52 116.1(5) . . ?
N51 C52 C53 114.2(7) . . ?
C54 C53 C52 116.3(7) . . ?
C55 C54 C53 118.0(8) . . ?
C54 C55 C56 115.8(7) . . ?
C57 C56 C55 113.9(6) . . ?
N51 C57 C56 114.2(5) . . ?
C81 P C71 106.1(2) . . ?
C81 P C61 101.0(3) . . ?
C71 P C61 105.9(3) . . ?
C81 P Re 117.82(18) . . ?
C71 P Re 107.87(17) . . ?
C61 P Re 117.1(2) . . ?
C66 C61 C62 119.2(5) . . ?
C66 C61 P 120.8(5) . . ?
C62 C61 P 119.9(5) . . ?
C63 C62 C61 119.9(7) . . ?
C64 C63 C62 119.8(8) . . ?
C65 C64 C63 120.0(7) . . ?
C64 C65 C66 120.4(8) . . ?
C61 C66 C65 120.7(7) . . ?
C72 C71 C76 119.1(5) . . ?
C72 C71 P 121.1(4) . . ?
C76 C71 P 119.3(4) . . ?
C73 C72 C71 119.7(5) . . ?
C72 C73 C74 121.2(6) . . ?
C75 C74 C73 119.1(6) . . ?
C74 C75 C76 120.7(5) . . ?
C75 C76 C71 120.2(5) . . ?
C82 C81 C86 118.4(5) . . ?
C82 C81 P 123.4(4) . . ?
C86 C81 P 118.0(4) . . ?
C83 C82 C81 120.5(6) . . ?
C84 C83 C82 120.4(7) . . ?
C85 C84 C83 119.6(6) . . ?
C84 C85 C86 121.0(6) . . ?
C85 C86 C81 120.0(6) . . ?

loop_
_geom_bond_atom_site_label_1
_geom_bond_atom_site_label_2
_geom_bond_distance
_geom_bond_site_symmetry_2
_geom_bond_publ_flag
Re N10 1.658(5) . ?
Re N5 2.082(4) . ?
Re S9 2.3304(12) . ?
Re S1 2.3393(14) . ?
Re P 2.3966(13) . ?
S1 C2 1.752(6) . ?
C2 N3 1.316(8) . ?
C2 N6 1.347(8) . ?
N3 C4 1.324(8) . ?
C4 N5 1.326(7) . ?
C4 C31 1.503(9) . ?
N5 N7 1.437(7) . ?
N7 C8 1.291(7) . ?
C8 N51 1.367(7) . ?
C8 S9 1.779(6) . ?
C31 C36 1.367(11) . ?
C31 C32 1.402(8) . ?
C32 C33 1.379(10) . ?
C33 C34 1.366(13) . ?
C34 C35 1.364(12) . ?
C35 C36 1.395(11) . ?
N6 C43 1.454(9) . ?
N6 C41 1.467(9) . ?
C41 C42 1.490(10) . ?
C43 C44 1.535(12) . ?
N51 C57 1.456(8) . ?
N51 C52 1.459(8) . ?
C52 C53 1.524(13) . ?
C53 C54 1.495(14) . ?
C54 C55 1.494(13) . ?
C55 C56 1.530(10) . ?
C56 C57 1.508(10) . ?
P C81 1.812(5) . ?
P C71 1.817(5) . ?
P C61 1.824(5) . ?
C61 C66 1.376(9) . ?
C61 C62 1.395(9) . ?
C62 C63 1.391(9) . ?
C63 C64 1.385(13) . ?
C64 C65 1.366(13) . ?
C65 C66 1.381(9) . ?
C71 C72 1.389(7) . ?
C71 C76 1.397(7) . ?
C72 C73 1.381(9) . ?
C73 C74 1.384(9) . ?
C74 C75 1.375(9) . ?
C75 C76 1.383(8) . ?
C81 C82 1.393(8) . ?
C81 C86 1.404(8) . ?
C82 C83 1.386(9) . ?
C83 C84 1.377(11) . ?
C84 C85 1.373(10) . ?
C85 C86 1.381(9) . ?
